data_7242366
loop_
_publ_author_name
'Xu, Wen-Tao'
'Liu, Jun-Chao'
'Zeng, Yu-Ling'
'Zhang, Hua'
'Wang, Zhong-Xia'

_publ_section_title
;
 Competing hydrogen-bonding interactions in a high-Tc organic
 molecular-ionic crystal with evident nonlinear optical response
;
_journal_issue 13
_journal_name_full CrystEngComm
_journal_page_first 2509
_journal_page_last 2512
_journal_paper_doi 10.1039/D0CE01875A
_journal_volume 23
_journal_year 2021
_chemical_formula_moiety '2(C18 H16 O P), O4 S'
_chemical_formula_sum 'C36 H32 O6 P2 S'
_chemical_formula_weight 654.61
_space_group_crystal_system orthorhombic
_space_group_IT_number 43
_space_group_name_Hall 'F 2 -2d'
_space_group_name_H-M_alt 'F d d 2'
_atom_sites_solution_hydrogens mixed
_audit_creation_method SHELXL-2014/7
_audit_update_record
;
2021-02-02 deposited with the CCDC.	2021-03-08 downloaded from the CCDC.
;
_cell_angle_alpha 90
_cell_angle_beta 90
_cell_angle_gamma 90
_cell_formula_units_Z 8
_cell_length_a 20.3657(15)
_cell_length_b 33.018(3)
_cell_length_c 10.0713(8)
_cell_measurement_reflns_used 2615
_cell_measurement_temperature 423(2)
_cell_measurement_theta_max 28.5470
_cell_measurement_theta_min 2.3140
_cell_volume 6772.3(10)
_computing_cell_refinement 'CrysAlisPro 1.171.40.14e (Rigaku OD, 2018)'
_computing_data_collection 'CrysAlisPro 1.171.40.14e (Rigaku OD, 2018)'
_computing_data_reduction 'CrysAlisPro 1.171.40.14e (Rigaku OD, 2018)'
_computing_structure_refinement 'SHELXL-2014/7 (Sheldrick, 2014)'
_computing_structure_solution 'SHELXL-2014/7 (Sheldrick, 2014)'
_diffrn_ambient_temperature 423(2)
_diffrn_measured_fraction_theta_full 0.997
_diffrn_measured_fraction_theta_max 0.805
_diffrn_measurement_device_type 'XtaLAB Synergy R, DW system, HyPix'
_diffrn_measurement_method '\w scans'
_diffrn_radiation_type MoK\a
_diffrn_radiation_wavelength 0.71073
_diffrn_reflns_av_R_equivalents 0.0254
_diffrn_reflns_av_unetI/netI 0.0414
_diffrn_reflns_Laue_measured_fraction_full 0.997
_diffrn_reflns_Laue_measured_fraction_max 0.805
_diffrn_reflns_limit_h_max 23
_diffrn_reflns_limit_h_min -27
_diffrn_reflns_limit_k_max 38
_diffrn_reflns_limit_k_min -41
_diffrn_reflns_limit_l_max 14
_diffrn_reflns_limit_l_min -12
_diffrn_reflns_number 7688
_diffrn_reflns_point_group_measured_fraction_full 0.998
_diffrn_reflns_point_group_measured_fraction_max 0.806
_diffrn_reflns_theta_full 25.242
_diffrn_reflns_theta_max 31.015
_diffrn_reflns_theta_min 2.339
_diffrn_source 'Rotating-anode X-ray tube'
_exptl_absorpt_coefficient_mu 0.234
_exptl_absorpt_process_details
;
CrysAlisPro 1.171.40.82a (Rigaku Oxford Diffraction, 2020)
Empirical absorption correction using spherical harmonics,
implemented in SCALE3 ABSPACK scaling algorithm.
;
_exptl_crystal_colour Colorless
_exptl_crystal_density_diffrn 1.284
_exptl_crystal_description Block
_exptl_crystal_F_000 2736
_exptl_crystal_size_max 0.300
_exptl_crystal_size_mid 0.200
_exptl_crystal_size_min 0.200
_refine_diff_density_max 0.216
_refine_diff_density_min -0.165
_refine_diff_density_rms 0.030
_refine_ls_abs_structure_details
;
 Refined as an inversion twin.
;
_refine_ls_abs_structure_Flack 0.06(14)
_refine_ls_extinction_method none
_refine_ls_goodness_of_fit_ref 1.001
_refine_ls_hydrogen_treatment constr
_refine_ls_matrix_type full
_refine_ls_number_parameters 223
_refine_ls_number_reflns 3807
_refine_ls_number_restraints 32
_refine_ls_restrained_S_all 1.095
_refine_ls_R_factor_all 0.0805
_refine_ls_R_factor_gt 0.0440
_refine_ls_shift/su_max 0.002
_refine_ls_shift/su_mean 0.000
_refine_ls_structure_factor_coef Fsqd
_refine_ls_weighting_details 'w=1/[\s^2^(Fo^2^)+(0.0653P)^2^] where P=(Fo^2^+2Fc^2^)/3'
_refine_ls_weighting_scheme calc
_refine_ls_wR_factor_gt 0.1112
_refine_ls_wR_factor_ref 0.1261
_reflns_Friedel_coverage 0.906
_reflns_Friedel_fraction_full 0.999
_reflns_Friedel_fraction_max 0.807
_reflns_number_gt 2306
_reflns_number_total 3807
_reflns_threshold_expression 'I > 2\s(I)'
_cod_data_source_file d0ce01875a2.cif
_cod_data_source_block XWT_423K
_cod_depositor_comments 'Adding full bibliography for 7242366--7242368.cif.'
_cod_original_cell_volume 6772.4(10)
_cod_database_code 7242366
_shelx_shelxl_version_number 2014/7
_shelx_space_group_comment
;
The symmetry employed for this shelxl refinement is uniquely defined
by the following loop, which should always be used as a source of
symmetry information in preference to the above space-group names.
They are only intended as comments.
;
_shelx_estimated_absorpt_t_min 0.933
_shelx_estimated_absorpt_t_max 0.955

loop_
_space_group_symop_operation_xyz
'x, y, z'
'-x, -y, z'
'x+1/4, -y+1/4, z+1/4'
'-x+1/4, y+1/4, z+1/4'
'x, y+1/2, z+1/2'
'-x, -y+1/2, z+1/2'
'x+1/4, -y+3/4, z+3/4'
'-x+1/4, y+3/4, z+3/4'
'x+1/2, y, z+1/2'
'-x+1/2, -y, z+1/2'
'x+3/4, -y+1/4, z+3/4'
'-x+3/4, y+1/4, z+3/4'
'x+1/2, y+1/2, z'
'-x+1/2, -y+1/2, z'
'x+3/4, -y+3/4, z+1/4'
'-x+3/4, y+3/4, z+1/4'

loop_
_atom_site_label
_atom_site_type_symbol
_atom_site_fract_x
_atom_site_fract_y
_atom_site_fract_z
_atom_site_U_iso_or_equiv
_atom_site_adp_type
_atom_site_occupancy
_atom_site_site_symmetry_order
_atom_site_calc_flag
_atom_site_refinement_flags_posn
_atom_site_refinement_flags_adp
_atom_site_refinement_flags_occupancy
_atom_site_disorder_assembly
_atom_site_disorder_group
S1 S 0.0000 0.0000 0.48483(17) 0.1013(5) Uani 1 2 d S TU P . .
P1 P -0.12701(4) 0.17429(3) 0.92952(9) 0.0753(3) Uani 1 1 d . . . . .
O1 O -0.17776(16) 0.20538(9) 0.9623(3) 0.1053(10) Uani 1 1 d . . . . .
H1B H -0.1841 0.2071 1.0455 0.126 Uiso 0.5 1 d R U P . .
H1A H -0.1710 0.2177 1.0351 0.126 Uiso 0.5 1 d R U P . .
O2 O 0.0416(7) 0.0322(4) 0.4532(11) 0.167(3) Uani 0.5 1 d . U P . .
O3 O 0.0333(7) -0.0374(3) 0.4435(14) 0.180(3) Uani 0.5 1 d . U P . .
O4 O -0.0603(3) 0.0001(3) 0.3968(9) 0.126(2) Uani 0.5 1 d . U P . .
O5 O 0.0047(15) -0.0059(8) 0.6146(11) 0.254(9) Uani 0.5 1 d . . P . .
C1 C -0.13523(18) 0.13016(12) 1.0309(4) 0.0742(9) Uani 1 1 d . . . . .
C2 C -0.1952(2) 0.12196(15) 1.0877(4) 0.0874(11) Uani 1 1 d . . . . .
H2 H -0.2302 0.1396 1.0748 0.105 Uiso 1 1 calc R U . . .
C3 C -0.2036(2) 0.08774(17) 1.1633(5) 0.1057(14) Uani 1 1 d . . . . .
H3 H -0.2446 0.0821 1.1994 0.127 Uiso 1 1 calc R U . . .
C4 C -0.1522(3) 0.06183(16) 1.1861(5) 0.1048(14) Uani 1 1 d . . . . .
H4 H -0.1581 0.0389 1.2383 0.126 Uiso 1 1 calc R U . . .
C5 C -0.0932(2) 0.06977(16) 1.1329(5) 0.1045(15) Uani 1 1 d . . . . .
H5 H -0.0582 0.0523 1.1488 0.125 Uiso 1 1 calc R U . . .
C6 C -0.0840(2) 0.10355(14) 1.0549(5) 0.0928(12) Uani 1 1 d . . . . .
H6 H -0.0429 0.1085 1.0179 0.111 Uiso 1 1 calc R U . . .
C7 C -0.04435(17) 0.19302(11) 0.9486(4) 0.0767(9) Uani 1 1 d . . . . .
C8 C -0.0193(3) 0.19978(16) 1.0720(5) 0.1061(14) Uani 1 1 d . . . . .
H8 H -0.0434 0.1925 1.1467 0.127 Uiso 1 1 calc R U . . .
C9 C 0.0412(3) 0.21711(19) 1.0867(6) 0.1238(19) Uani 1 1 d . . . . .
H9 H 0.0578 0.2213 1.1716 0.149 Uiso 1 1 calc R U . . .
C10 C 0.0770(3) 0.22825(18) 0.9806(8) 0.1264(19) Uani 1 1 d . . . . .
H10 H 0.1177 0.2406 0.9924 0.152 Uiso 1 1 calc R U . . .
C11 C 0.0535(3) 0.2214(2) 0.8550(7) 0.1281(19) Uani 1 1 d . . . . .
H11 H 0.0784 0.2283 0.7810 0.154 Uiso 1 1 calc R U . . .
C12 C -0.0076(2) 0.20391(17) 0.8400(5) 0.1047(14) Uani 1 1 d . . . . .
H12 H -0.0242 0.1995 0.7552 0.126 Uiso 1 1 calc R U . . .
C13 C -0.13671(19) 0.16009(14) 0.7582(4) 0.0841(11) Uani 1 1 d . . . . .
C14 C -0.1735(2) 0.18414(18) 0.6766(5) 0.1170(17) Uani 1 1 d . . . . .
H14 H -0.1947 0.2069 0.7100 0.140 Uiso 1 1 calc R U . . .
C15 C -0.1789(4) 0.1739(3) 0.5402(7) 0.143(3) Uani 1 1 d . U . . .
H15 H -0.2048 0.1894 0.4837 0.172 Uiso 1 1 calc R U . . .
C16 C -0.1466(5) 0.1417(3) 0.4934(8) 0.154(3) Uani 1 1 d . U . . .
H16 H -0.1489 0.1358 0.4032 0.185 Uiso 1 1 calc R U . . .
C17 C -0.1111(4) 0.1177(3) 0.5730(7) 0.153(3) Uani 1 1 d . . . . .
H17 H -0.0899 0.0950 0.5387 0.184 Uiso 1 1 calc R U . . .
C18 C -0.1063(3) 0.12670(18) 0.7038(5) 0.1128(15) Uani 1 1 d . . . . .
H18 H -0.0816 0.1099 0.7586 0.135 Uiso 1 1 calc R U . . .

loop_
_atom_site_aniso_label
_atom_site_aniso_U_11
_atom_site_aniso_U_22
_atom_site_aniso_U_33
_atom_site_aniso_U_23
_atom_site_aniso_U_13
_atom_site_aniso_U_12
S1 0.1044(11) 0.1110(14) 0.0885(10) 0.000 0.000 -0.0102(10)
P1 0.0684(5) 0.0775(6) 0.0801(5) 0.0092(5) 0.0047(4) 0.0110(4)
O1 0.0985(18) 0.101(2) 0.116(2) 0.0128(18) 0.0167(15) 0.0334(17)
O2 0.207(8) 0.146(7) 0.148(6) -0.002(6) 0.018(6) -0.086(7)
O3 0.218(9) 0.123(6) 0.197(8) -0.026(7) -0.024(7) 0.043(7)
O4 0.083(3) 0.139(6) 0.156(6) -0.023(5) -0.022(4) 0.033(4)
O5 0.284(14) 0.33(2) 0.150(7) 0.151(13) -0.040(14) -0.112(16)
C1 0.073(2) 0.077(3) 0.0719(19) 0.0058(17) -0.0010(15) 0.0051(17)
C2 0.078(2) 0.095(3) 0.089(2) 0.011(2) 0.0060(19) 0.0027(19)
C3 0.102(3) 0.112(4) 0.102(3) 0.004(3) 0.018(2) -0.017(3)
C4 0.128(4) 0.096(3) 0.091(3) 0.020(3) -0.011(3) -0.012(3)
C5 0.100(3) 0.093(3) 0.121(3) 0.030(3) -0.021(3) 0.004(2)
C6 0.075(2) 0.096(3) 0.108(3) 0.018(3) -0.001(2) 0.008(2)
C7 0.079(2) 0.070(2) 0.081(2) 0.0033(19) 0.0013(17) 0.0049(17)
C8 0.111(3) 0.112(4) 0.095(3) 0.002(3) -0.009(2) -0.016(3)
C9 0.133(4) 0.121(5) 0.118(4) -0.003(3) -0.041(4) -0.023(3)
C10 0.103(3) 0.103(4) 0.174(6) 0.001(4) -0.026(4) -0.026(3)
C11 0.096(3) 0.162(6) 0.126(4) 0.016(4) 0.006(3) -0.037(3)
C12 0.087(3) 0.127(4) 0.100(3) -0.001(3) 0.002(2) -0.015(3)
C13 0.074(2) 0.096(3) 0.082(2) 0.016(2) -0.0069(17) -0.014(2)
C14 0.102(3) 0.133(4) 0.116(4) 0.046(3) -0.022(3) -0.020(3)
C15 0.150(5) 0.166(6) 0.113(4) 0.057(4) -0.048(4) -0.049(5)
C16 0.192(7) 0.162(7) 0.107(4) -0.001(5) -0.016(5) -0.073(6)
C17 0.214(8) 0.137(6) 0.110(5) -0.021(4) 0.011(5) -0.040(5)
C18 0.134(4) 0.114(4) 0.091(3) -0.007(3) 0.001(3) 0.000(3)

loop_
_atom_type_symbol
_atom_type_description
_atom_type_scat_dispersion_real
_atom_type_scat_dispersion_imag
_atom_type_scat_source
C C 0.0033 0.0016 'International Tables Vol C Tables 4.2.6.8 and 6.1.1.4'
H H 0.0000 0.0000 'International Tables Vol C Tables 4.2.6.8 and 6.1.1.4'
O O 0.0106 0.0060 'International Tables Vol C Tables 4.2.6.8 and 6.1.1.4'
P P 0.1023 0.0942 'International Tables Vol C Tables 4.2.6.8 and 6.1.1.4'
S S 0.1246 0.1234 'International Tables Vol C Tables 4.2.6.8 and 6.1.1.4'

loop_
_geom_angle_atom_site_label_1
_geom_angle_atom_site_label_2
_geom_angle_atom_site_label_3
_geom_angle
_geom_angle_site_symmetry_1
_geom_angle_site_symmetry_3
_geom_angle_publ_flag
O5 S1 O5 19(3) 2 . ?
O5 S1 O2 107.1(12) 2 2 ?
O5 S1 O2 99.0(12) . 2 ?
O5 S1 O2 99.0(12) 2 . ?
O5 S1 O2 107.1(12) . . ?
O2 S1 O2 153.6(9) 2 . ?
O5 S1 O3 115.9(15) 2 . ?
O5 S1 O3 97.0(15) . . ?
O2 S1 O3 64.9(7) 2 . ?
O2 S1 O3 107.1(7) . . ?
O5 S1 O3 97.0(15) 2 2 ?
O5 S1 O3 115.9(15) . 2 ?
O2 S1 O3 107.1(7) 2 2 ?
O2 S1 O3 64.9(7) . 2 ?
O3 S1 O3 147.1(11) . 2 ?
O5 S1 O4 129.5(14) 2 2 ?
O5 S1 O4 121.2(14) . 2 ?
O2 S1 O4 110.9(6) 2 2 ?
O2 S1 O4 51.4(6) . 2 ?
O3 S1 O4 57.1(7) . 2 ?
O3 S1 O4 102.2(6) 2 2 ?
O5 S1 O4 121.2(14) 2 . ?
O5 S1 O4 129.5(14) . . ?
O2 S1 O4 51.4(6) 2 . ?
O2 S1 O4 110.9(6) . . ?
O3 S1 O4 102.2(6) . . ?
O3 S1 O4 57.1(7) 2 . ?
O4 S1 O4 108.4(7) 2 . ?
O1 P1 C1 111.67(18) . . ?
O1 P1 C13 108.3(2) . . ?
C1 P1 C13 108.98(19) . . ?
O1 P1 C7 112.75(19) . . ?
C1 P1 C7 107.84(17) . . ?
C13 P1 C7 107.10(18) . . ?
O4 O2 S1 69.2(6) 2 . ?
O4 O2 O3 111.4(8) 2 2 ?
S1 O2 O3 59.9(6) . 2 ?
O4 O3 S1 63.1(5) 2 . ?
O4 O3 O2 107.8(8) 2 2 ?
S1 O3 O2 55.2(5) . 2 ?
O2 O4 O3 117.5(9) 2 2 ?
O2 O4 S1 59.4(5) 2 . ?
O3 O4 S1 59.8(6) 2 . ?
O5 O5 S1 80.5(14) 2 . ?
C2 C1 C6 118.1(4) . . ?
C2 C1 P1 118.8(3) . . ?
C6 C1 P1 123.1(3) . . ?
C3 C2 C1 120.2(4) . . ?
C4 C3 C2 120.8(4) . . ?
C5 C4 C3 119.7(4) . . ?
C4 C5 C6 120.6(4) . . ?
C5 C6 C1 120.7(4) . . ?
C8 C7 C12 118.7(4) . . ?
C8 C7 P1 120.2(3) . . ?
C12 C7 P1 120.9(3) . . ?
C7 C8 C9 120.4(5) . . ?
C10 C9 C8 121.2(5) . . ?
C9 C10 C11 119.9(5) . . ?
C10 C11 C12 119.0(5) . . ?
C7 C12 C11 120.9(5) . . ?
C14 C13 C18 118.2(5) . . ?
C14 C13 P1 119.1(4) . . ?
C18 C13 P1 122.7(3) . . ?
C13 C14 C15 119.0(6) . . ?
C16 C15 C14 119.6(7) . . ?
C15 C16 C17 121.7(7) . . ?
C16 C17 C18 119.4(8) . . ?
C17 C18 C13 122.0(6) . . ?

loop_
_geom_bond_atom_site_label_1
_geom_bond_atom_site_label_2
_geom_bond_distance
_geom_bond_site_symmetry_2
_geom_bond_publ_flag
S1 O5 1.325(10) 2 ?
S1 O5 1.325(10) . ?
S1 O2 1.395(8) 2 ?
S1 O2 1.395(8) . ?
S1 O3 1.469(10) . ?
S1 O3 1.469(10) 2 ?
S1 O4 1.515(7) 2 ?
S1 O4 1.515(7) . ?
P1 O1 1.494(3) . ?
P1 C1 1.787(4) . ?
P1 C13 1.799(4) . ?
P1 C7 1.804(4) . ?
O2 O4 1.267(13) 2 ?
O2 O3 1.538(16) 2 ?
O3 O4 1.427(15) 2 ?
O3 O2 1.538(16) 2 ?
O4 O2 1.267(13) 2 ?
O4 O3 1.427(15) 2 ?
O5 O5 0.44(6) 2 ?
C1 C2 1.376(5) . ?
C1 C6 1.386(5) . ?
C2 C3 1.373(7) . ?
C3 C4 1.372(7) . ?
C4 C5 1.341(7) . ?
C5 C6 1.377(6) . ?
C7 C8 1.363(6) . ?
C7 C12 1.373(6) . ?
C8 C9 1.365(8) . ?
C9 C10 1.346(9) . ?
C10 C11 1.372(9) . ?
C11 C12 1.381(7) . ?
C13 C14 1.367(6) . ?
C13 C18 1.378(7) . ?
C14 C15 1.420(9) . ?
C15 C16 1.334(11) . ?
C16 C17 1.340(11) . ?
C17 C18 1.355(8) . ?

loop_
_geom_hbond_atom_site_label_D
_geom_hbond_atom_site_label_H
_geom_hbond_atom_site_label_A
_geom_hbond_distance_DH
_geom_hbond_distance_HA
_geom_hbond_distance_DA
_geom_hbond_angle_DHA
_geom_hbond_site_symmetry_A
O1 H1B O2 0.85 1.70 2.539(11) 168.1 11_455
O1 H1A O4 0.85 1.60 2.387(10) 152.6 12_455

loop_
_geom_torsion_atom_site_label_1
_geom_torsion_atom_site_label_2
_geom_torsion_atom_site_label_3
_geom_torsion_atom_site_label_4
_geom_torsion
_geom_torsion_site_symmetry_1
_geom_torsion_site_symmetry_2
_geom_torsion_site_symmetry_3
_geom_torsion_site_symmetry_4
_geom_torsion_publ_flag
O5 S1 O2 O4 134.2(16) 2 . . 2 ?
O5 S1 O2 O4 116.6(16) . . . 2 ?
O2 S1 O2 O4 -54.4(5) 2 . . 2 ?
O3 S1 O2 O4 13.4(9) . . . 2 ?
O3 S1 O2 O4 -132.2(9) 2 . . 2 ?
O4 S1 O2 O4 -97.3(9) . . . 2 ?
O5 S1 O2 O3 -93.5(16) 2 . . 2 ?
O5 S1 O2 O3 -111.1(16) . . . 2 ?
O2 S1 O2 O3 77.8(7) 2 . . 2 ?
O3 S1 O2 O3 145.7(11) . . . 2 ?
O4 S1 O2 O3 132.2(9) 2 . . 2 ?
O4 S1 O2 O3 34.9(8) . . . 2 ?
O5 S1 O3 O4 -121.9(15) 2 . . 2 ?
O5 S1 O3 O4 -122.8(13) . . . 2 ?
O2 S1 O3 O4 140.5(9) 2 . . 2 ?
O2 S1 O3 O4 -12.5(8) . . . 2 ?
O3 S1 O3 O4 57.6(5) 2 . . 2 ?
O4 S1 O3 O4 104.1(9) . . . 2 ?
O5 S1 O3 O2 97.7(15) 2 . . 2 ?
O5 S1 O3 O2 96.7(13) . . . 2 ?
O2 S1 O3 O2 -153.0(10) . . . 2 ?
O3 S1 O3 O2 -82.8(6) 2 . . 2 ?
O4 S1 O3 O2 -140.5(9) 2 . . 2 ?
O4 S1 O3 O2 -36.3(7) . . . 2 ?
O5 S1 O4 O2 -87.5(15) 2 . . 2 ?
O5 S1 O4 O2 -66.5(18) . . . 2 ?
O2 S1 O4 O2 157.2(8) . . . 2 ?
O3 S1 O4 O2 43.3(9) . . . 2 ?
O3 S1 O4 O2 -164.7(10) 2 . . 2 ?
O4 S1 O4 O2 102.4(7) 2 . . 2 ?
O5 S1 O4 O3 77.2(16) 2 . . 2 ?
O5 S1 O4 O3 98.1(18) . . . 2 ?
O2 S1 O4 O3 164.7(10) 2 . . 2 ?
O2 S1 O4 O3 -38.1(9) . . . 2 ?
O3 S1 O4 O3 -152.0(10) . . . 2 ?
O4 S1 O4 O3 -92.9(7) 2 . . 2 ?
O2 S1 O5 O5 -117(7) 2 . . 2 ?
O2 S1 O5 O5 67(8) . . . 2 ?
O3 S1 O5 O5 177(7) . . . 2 ?
O3 S1 O5 O5 -3(8) 2 . . 2 ?
O4 S1 O5 O5 122(7) 2 . . 2 ?
O4 S1 O5 O5 -71(8) . . . 2 ?
O1 P1 C1 C2 23.2(4) . . . . ?
C13 P1 C1 C2 -96.4(4) . . . . ?
C7 P1 C1 C2 147.6(3) . . . . ?
O1 P1 C1 C6 -157.1(4) . . . . ?
C13 P1 C1 C6 83.3(4) . . . . ?
C7 P1 C1 C6 -32.7(4) . . . . ?
C6 C1 C2 C3 -1.4(6) . . . . ?
P1 C1 C2 C3 178.3(4) . . . . ?
C1 C2 C3 C4 1.6(7) . . . . ?
C2 C3 C4 C5 -0.7(8) . . . . ?
C3 C4 C5 C6 -0.4(8) . . . . ?
C4 C5 C6 C1 0.6(7) . . . . ?
C2 C1 C6 C5 0.3(7) . . . . ?
P1 C1 C6 C5 -179.4(4) . . . . ?
O1 P1 C7 C8 71.8(4) . . . . ?
C1 P1 C7 C8 -52.0(4) . . . . ?
C13 P1 C7 C8 -169.1(4) . . . . ?
O1 P1 C7 C12 -102.7(4) . . . . ?
C1 P1 C7 C12 133.5(4) . . . . ?
C13 P1 C7 C12 16.4(4) . . . . ?
C12 C7 C8 C9 0.1(7) . . . . ?
P1 C7 C8 C9 -174.5(4) . . . . ?
C7 C8 C9 C10 0.6(9) . . . . ?
C8 C9 C10 C11 -1.5(10) . . . . ?
C9 C10 C11 C12 1.6(10) . . . . ?
C8 C7 C12 C11 0.0(7) . . . . ?
P1 C7 C12 C11 174.6(5) . . . . ?
C10 C11 C12 C7 -0.9(9) . . . . ?
O1 P1 C13 C14 15.6(4) . . . . ?
C1 P1 C13 C14 137.3(3) . . . . ?
C7 P1 C13 C14 -106.3(4) . . . . ?
O1 P1 C13 C18 -167.1(4) . . . . ?
C1 P1 C13 C18 -45.4(4) . . . . ?
C7 P1 C13 C18 71.0(4) . . . . ?
C18 C13 C14 C15 0.0(7) . . . . ?
P1 C13 C14 C15 177.4(4) . . . . ?
C13 C14 C15 C16 -1.9(9) . . . . ?
C14 C15 C16 C17 2.8(12) . . . . ?
C15 C16 C17 C18 -1.7(12) . . . . ?
C16 C17 C18 C13 -0.2(10) . . . . ?
C14 C13 C18 C17 1.0(8) . . . . ?
P1 C13 C18 C17 -176.2(5) . . . . ?
